data_4024541
loop_
_publ_author_name
'Kerstin Rohr'
'Robert Herre'
'Rainer Mahrwald'

_publ_section_title
;
Toward Asymmetric Aldol-Tishchenko Reactions with Enolizable Aldehydes:
Access to Defined Configured Stereotriads, Tetrads, and Stereopentads
;
_journal_name_full 'Journal of Organic Chemistry'
_journal_page_first 3744
_journal_page_last 3749
_journal_paper_doi 10.1021/jo9003635
_journal_volume 74
_journal_year 2009
_chemical_formula_moiety 'C12 H24 O2'
_chemical_formula_sum 'C12 H24 O2'
_chemical_formula_weight 200.31
_chemical_name_systematic
; 
 1-cyclohexyl-2-methylpentane-1.3-diol
;
_space_group_IT_number 14
_symmetry_cell_setting monoclinic
_symmetry_space_group_name_Hall '-P 2yn'
_symmetry_space_group_name_H-M 'P 1 21/n 1'
_atom_sites_solution_hydrogens difmap
_atom_sites_solution_primary direct
_atom_sites_solution_secondary difmap
_audit_creation_method SHELXL-97
_cell_angle_alpha 90.00
_cell_angle_beta 92.876(14)
_cell_angle_gamma 90.00
_cell_formula_units_Z 4
_cell_length_a 5.0705(8)
_cell_length_b 10.9552(13)
_cell_length_c 21.325(4)
_cell_measurement_reflns_used 2000
_cell_measurement_temperature 100(2)
_cell_measurement_theta_max 25
_cell_measurement_theta_min 5
_cell_volume 1183.1(3)
_computing_structure_refinement 'SHELXL-97 (Sheldrick, 1997)'
_computing_structure_solution 'SHELXS-97 (Sheldrick, 1990)'
_diffrn_ambient_temperature 100(2)
_diffrn_measured_fraction_theta_full 0.999
_diffrn_measured_fraction_theta_max 0.999
_diffrn_radiation_monochromator graphite
_diffrn_radiation_source 'fine-focus sealed tube'
_diffrn_radiation_type MoK\a
_diffrn_radiation_wavelength 0.71073
_diffrn_reflns_av_R_equivalents 0.0890
_diffrn_reflns_av_sigmaI/netI 0.0370
_diffrn_reflns_limit_h_max 6
_diffrn_reflns_limit_h_min -6
_diffrn_reflns_limit_k_max 14
_diffrn_reflns_limit_k_min -14
_diffrn_reflns_limit_l_max 28
_diffrn_reflns_limit_l_min -28
_diffrn_reflns_number 21841
_diffrn_reflns_theta_full 29.00
_diffrn_reflns_theta_max 29.00
_diffrn_reflns_theta_min 3.42
_exptl_absorpt_coefficient_mu 0.074
_exptl_absorpt_correction_T_max 0.9941
_exptl_absorpt_correction_T_min 0.9854
_exptl_absorpt_correction_type none
_exptl_crystal_colour colorless
_exptl_crystal_density_diffrn 1.125
_exptl_crystal_density_method none
_exptl_crystal_description block
_exptl_crystal_F_000 448
_exptl_crystal_size_max 0.20
_exptl_crystal_size_mid 0.16
_exptl_crystal_size_min 0.08
_refine_diff_density_max 0.358
_refine_diff_density_min -0.175
_refine_diff_density_rms 0.043
_refine_ls_extinction_method none
_refine_ls_goodness_of_fit_ref 0.940
_refine_ls_hydrogen_treatment refxyz
_refine_ls_matrix_type full
_refine_ls_number_parameters 199
_refine_ls_number_reflns 3137
_refine_ls_number_restraints 0
_refine_ls_restrained_S_all 0.940
_refine_ls_R_factor_all 0.0564
_refine_ls_R_factor_gt 0.0365
_refine_ls_shift/su_max 0.001
_refine_ls_shift/su_mean 0.000
_refine_ls_structure_factor_coef Fsqd
_refine_ls_weighting_details 'calc w=1/[\s^2^(Fo^2^)+(0.0514P)^2^] where P=(Fo^2^+2Fc^2^)/3'
_refine_ls_weighting_scheme calc
_refine_ls_wR_factor_gt 0.0815
_refine_ls_wR_factor_ref 0.0860
_reflns_number_gt 2341
_reflns_number_total 3137
_reflns_threshold_expression I>2sigma(I)
_cod_data_source_file jo9003635_si_002.cif
_cod_data_source_block herr7
_cod_original_sg_symbol_H-M 'P 21/n'
_cod_database_code 4024541

loop_
_symmetry_equiv_pos_as_xyz
'x, y, z'
'-x+1/2, y+1/2, -z+1/2'
'-x, -y, -z'
'x-1/2, -y-1/2, z-1/2'

loop_
_atom_site_label
_atom_site_type_symbol
_atom_site_fract_x
_atom_site_fract_y
_atom_site_fract_z
_atom_site_U_iso_or_equiv
_atom_site_adp_type
_atom_site_occupancy
_atom_site_symmetry_multiplicity
_atom_site_calc_flag
_atom_site_refinement_flags
_atom_site_disorder_assembly
_atom_site_disorder_group
C1 C 0.46326(19) 0.40846(9) 0.08381(4) 0.00957(18) Uani 1 1 d . . .
H1 H 0.339(3) 0.4691(12) 0.0636(6) 0.011 Uiso 1 1 d . . .
C2 C 0.49816(19) 0.44140(9) 0.15378(4) 0.00987(18) Uani 1 1 d . . .
H2 H 0.646(3) 0.3935(11) 0.1726(6) 0.012 Uiso 1 1 d . . .
C3 C 0.5695(2) 0.57702(9) 0.16147(5) 0.0133(2) Uani 1 1 d . . .
H3A H 0.417(3) 0.6266(13) 0.1404(6) 0.016 Uiso 1 1 d . . .
H3B H 0.728(3) 0.5940(12) 0.1398(6) 0.016 Uiso 1 1 d . . .
C4 C 0.6101(2) 0.61350(10) 0.23046(5) 0.0159(2) Uani 1 1 d . . .
H4A H 0.765(3) 0.5702(13) 0.2487(7) 0.019 Uiso 1 1 d . . .
H4B H 0.654(3) 0.7004(13) 0.2344(7) 0.019 Uiso 1 1 d . . .
C5 C 0.3682(2) 0.58345(10) 0.26711(5) 0.0153(2) Uani 1 1 d . . .
H5A H 0.399(3) 0.6050(13) 0.3117(7) 0.018 Uiso 1 1 d . . .
H5B H 0.211(3) 0.6339(13) 0.2516(7) 0.018 Uiso 1 1 d . . .
C6 C 0.2945(2) 0.44910(10) 0.25936(5) 0.0154(2) Uani 1 1 d . . .
H6A H 0.135(3) 0.4303(13) 0.2809(6) 0.018 Uiso 1 1 d . . .
H6B H 0.435(3) 0.3967(13) 0.2800(7) 0.018 Uiso 1 1 d . . .
C7 C 0.2522(2) 0.41430(9) 0.19020(5) 0.01219(19) Uani 1 1 d . . .
H7A H 0.099(3) 0.4596(12) 0.1711(6) 0.015 Uiso 1 1 d . . .
H7B H 0.202(3) 0.3285(13) 0.1861(6) 0.015 Uiso 1 1 d . . .
C8 C 0.3562(2) 0.27996(9) 0.06977(5) 0.00990(18) Uani 1 1 d . . .
H8 H 0.188(3) 0.2747(12) 0.0885(6) 0.012 Uiso 1 1 d . . .
C9 C 0.5415(2) 0.18101(9) 0.09689(5) 0.0148(2) Uani 1 1 d . . .
H9A H 0.587(3) 0.1970(13) 0.1403(7) 0.022 Uiso 1 1 d . . .
H9B H 0.709(3) 0.1799(14) 0.0753(7) 0.022 Uiso 1 1 d . . .
H9C H 0.457(3) 0.0998(14) 0.0929(7) 0.022 Uiso 1 1 d . . .
C10 C 0.2956(2) 0.26379(9) -0.00113(5) 0.01052(19) Uani 1 1 d . . .
H10 H 0.457(3) 0.2784(12) -0.0225(6) 0.013 Uiso 1 1 d . . .
C11 C 0.1911(2) 0.13756(9) -0.01935(5) 0.0158(2) Uani 1 1 d . . .
H11A H 0.329(3) 0.0765(13) -0.0082(6) 0.019 Uiso 1 1 d . . .
H11B H 0.040(3) 0.1208(13) 0.0042(7) 0.019 Uiso 1 1 d . . .
C12 C 0.1190(3) 0.12588(11) -0.08927(6) 0.0246(3) Uani 1 1 d . . .
H12A H 0.261(3) 0.1428(16) -0.1130(8) 0.037 Uiso 1 1 d . . .
H12B H 0.054(3) 0.0435(16) -0.1016(8) 0.037 Uiso 1 1 d . . .
H12C H -0.019(3) 0.1797(17) -0.1021(8) 0.037 Uiso 1 1 d . . .
O1 O 0.71284(14) 0.41804(7) 0.05480(3) 0.01269(16) Uani 1 1 d . . .
H1O H 0.752(3) 0.4889(14) 0.0499(6) 0.015 Uiso 1 1 d . . .
O2 O 0.11033(14) 0.35475(6) -0.02402(3) 0.01123(16) Uani 1 1 d . . .
H2O H -0.020(3) 0.3552(12) -0.0010(6) 0.013 Uiso 1 1 d . . .

loop_
_atom_site_aniso_label
_atom_site_aniso_U_11
_atom_site_aniso_U_22
_atom_site_aniso_U_33
_atom_site_aniso_U_23
_atom_site_aniso_U_13
_atom_site_aniso_U_12
C1 0.0104(4) 0.0088(4) 0.0095(4) 0.0004(3) 0.0013(3) 0.0011(3)
C2 0.0102(4) 0.0095(4) 0.0099(4) -0.0001(3) 0.0002(3) 0.0008(3)
C3 0.0155(5) 0.0111(4) 0.0134(5) -0.0017(4) 0.0022(4) -0.0023(4)
C4 0.0162(5) 0.0155(5) 0.0158(5) -0.0053(4) -0.0001(4) -0.0028(4)
C5 0.0174(5) 0.0160(5) 0.0124(5) -0.0044(4) 0.0010(4) 0.0004(4)
C6 0.0199(5) 0.0158(5) 0.0107(4) -0.0007(4) 0.0031(4) -0.0009(4)
C7 0.0138(5) 0.0120(4) 0.0109(4) -0.0006(4) 0.0016(3) -0.0021(4)
C8 0.0119(4) 0.0077(4) 0.0101(4) 0.0000(3) 0.0015(3) -0.0001(3)
C9 0.0190(5) 0.0097(4) 0.0157(5) 0.0017(4) 0.0000(4) 0.0016(4)
C10 0.0132(4) 0.0081(4) 0.0104(4) 0.0001(3) 0.0013(3) 0.0009(3)
C11 0.0236(6) 0.0094(4) 0.0142(5) -0.0023(4) -0.0013(4) 0.0002(4)
C12 0.0420(8) 0.0138(5) 0.0172(5) -0.0045(4) -0.0065(5) 0.0002(5)
O1 0.0144(4) 0.0084(3) 0.0158(3) 0.0000(3) 0.0063(3) -0.0011(3)
O2 0.0132(3) 0.0097(3) 0.0109(3) 0.0011(3) 0.0017(3) 0.0012(3)

loop_
_atom_type_symbol
_atom_type_description
_atom_type_scat_dispersion_real
_atom_type_scat_dispersion_imag
_atom_type_scat_source
C C 0.0033 0.0016 'International Tables Vol C Tables 4.2.6.8 and 6.1.1.4'
H H 0.0000 0.0000 'International Tables Vol C Tables 4.2.6.8 and 6.1.1.4'
O O 0.0106 0.0060 'International Tables Vol C Tables 4.2.6.8 and 6.1.1.4'

loop_
_geom_angle_atom_site_label_1
_geom_angle_atom_site_label_2
_geom_angle_atom_site_label_3
_geom_angle
_geom_angle_site_symmetry_1
_geom_angle_site_symmetry_3
_geom_angle_publ_flag
O1 C1 C8 107.06(7) . . ?
O1 C1 C2 109.82(8) . . ?
C8 C1 C2 115.32(8) . . ?
O1 C1 H1 108.3(7) . . ?
C8 C1 H1 108.5(8) . . ?
C2 C1 H1 107.6(8) . . ?
C7 C2 C3 109.08(8) . . ?
C7 C2 C1 112.96(8) . . ?
C3 C2 C1 110.23(8) . . ?
C7 C2 H2 108.3(7) . . ?
C3 C2 H2 107.5(7) . . ?
C1 C2 H2 108.6(7) . . ?
C4 C3 C2 112.05(8) . . ?
C4 C3 H3A 110.2(7) . . ?
C2 C3 H3A 107.3(8) . . ?
C4 C3 H3B 109.6(8) . . ?
C2 C3 H3B 109.4(8) . . ?
H3A C3 H3B 108.2(11) . . ?
C5 C4 C3 111.37(9) . . ?
C5 C4 H4A 109.9(8) . . ?
C3 C4 H4A 108.8(8) . . ?
C5 C4 H4B 110.5(8) . . ?
C3 C4 H4B 110.8(8) . . ?
H4A C4 H4B 105.3(12) . . ?
C4 C5 C6 110.63(8) . . ?
C4 C5 H5A 110.5(8) . . ?
C6 C5 H5A 111.2(8) . . ?
C4 C5 H5B 110.9(8) . . ?
C6 C5 H5B 107.8(8) . . ?
H5A C5 H5B 105.7(11) . . ?
C5 C6 C7 111.53(8) . . ?
C5 C6 H6A 111.0(9) . . ?
C7 C6 H6A 108.9(8) . . ?
C5 C6 H6B 109.9(8) . . ?
C7 C6 H6B 110.1(8) . . ?
H6A C6 H6B 105.2(11) . . ?
C6 C7 C2 111.28(8) . . ?
C6 C7 H7A 109.9(8) . . ?
C2 C7 H7A 109.5(7) . . ?
C6 C7 H7B 110.4(8) . . ?
C2 C7 H7B 110.9(8) . . ?
H7A C7 H7B 104.6(11) . . ?
C9 C8 C1 111.86(9) . . ?
C9 C8 C10 112.26(8) . . ?
C1 C8 C10 110.43(8) . . ?
C9 C8 H8 110.0(8) . . ?
C1 C8 H8 106.7(8) . . ?
C10 C8 H8 105.3(8) . . ?
C8 C9 H9A 110.3(9) . . ?
C8 C9 H9B 111.1(9) . . ?
H9A C9 H9B 106.5(12) . . ?
C8 C9 H9C 110.4(9) . . ?
H9A C9 H9C 109.2(12) . . ?
H9B C9 H9C 109.2(12) . . ?
O2 C10 C11 109.22(8) . . ?
O2 C10 C8 110.42(8) . . ?
C11 C10 C8 113.87(8) . . ?
O2 C10 H10 106.2(8) . . ?
C11 C10 H10 108.7(8) . . ?
C8 C10 H10 108.1(8) . . ?
C12 C11 C10 112.90(9) . . ?
C12 C11 H11A 108.1(8) . . ?
C10 C11 H11A 108.6(8) . . ?
C12 C11 H11B 109.9(9) . . ?
C10 C11 H11B 108.6(9) . . ?
H11A C11 H11B 108.7(12) . . ?
C11 C12 H12A 111.5(11) . . ?
C11 C12 H12B 113.3(10) . . ?
H12A C12 H12B 107.3(14) . . ?
C11 C12 H12C 111.6(11) . . ?
H12A C12 H12C 107.7(15) . . ?
H12B C12 H12C 105.0(14) . . ?
C1 O1 H1O 110.5(10) . . ?
C10 O2 H2O 108.9(9) . . ?

loop_
_geom_bond_atom_site_label_1
_geom_bond_atom_site_label_2
_geom_bond_distance
_geom_bond_site_symmetry_2
_geom_bond_publ_flag
C1 O1 1.4400(11) . ?
C1 C8 1.5329(14) . ?
C1 C2 1.5367(13) . ?
C1 H1 0.997(14) . ?
C2 C7 1.5310(13) . ?
C2 C3 1.5360(14) . ?
C2 H2 0.985(13) . ?
C3 C4 1.5284(15) . ?
C3 H3A 1.028(14) . ?
C3 H3B 0.965(14) . ?
C4 C5 1.5231(15) . ?
C4 H4A 0.980(15) . ?
C4 H4B 0.980(15) . ?
C5 C6 1.5255(15) . ?
C5 H5A 0.984(14) . ?
C5 H5B 1.014(14) . ?
C6 C7 1.5280(14) . ?
C6 H6A 0.970(14) . ?
C6 H6B 1.001(15) . ?
C7 H7A 0.991(14) . ?
C7 H7B 0.976(14) . ?
C8 C9 1.5291(14) . ?
C8 C10 1.5379(14) . ?
C8 H8 0.964(13) . ?
C9 H9A 0.957(15) . ?
C9 H9B 0.988(14) . ?
C9 H9C 0.990(15) . ?
C10 O2 1.4381(12) . ?
C10 C11 1.5244(14) . ?
C10 H10 0.970(13) . ?
C11 C12 1.5227(16) . ?
C11 H11A 0.989(14) . ?
C11 H11B 0.955(14) . ?
C12 H12A 0.921(17) . ?
C12 H12B 0.993(18) . ?
C12 H12C 0.945(18) . ?
O1 H1O 0.809(15) . ?
O2 H2O 0.843(14) . ?

loop_
_geom_torsion_atom_site_label_1
_geom_torsion_atom_site_label_2
_geom_torsion_atom_site_label_3
_geom_torsion_atom_site_label_4
_geom_torsion
_geom_torsion_site_symmetry_1
_geom_torsion_site_symmetry_2
_geom_torsion_site_symmetry_3
_geom_torsion_site_symmetry_4
_geom_torsion_publ_flag
O1 C1 C2 C7 -171.00(8) . . . . ?
C8 C1 C2 C7 -49.97(11) . . . . ?
O1 C1 C2 C3 66.69(10) . . . . ?
C8 C1 C2 C3 -172.28(8) . . . . ?
C7 C2 C3 C4 56.26(11) . . . . ?
C1 C2 C3 C4 -179.17(8) . . . . ?
C2 C3 C4 C5 -56.02(12) . . . . ?
C3 C4 C5 C6 54.55(12) . . . . ?
C4 C5 C6 C7 -55.49(12) . . . . ?
C5 C6 C7 C2 57.41(11) . . . . ?
C3 C2 C7 C6 -56.66(11) . . . . ?
C1 C2 C7 C6 -179.62(8) . . . . ?
O1 C1 C8 C9 60.89(10) . . . . ?
C2 C1 C8 C9 -61.63(11) . . . . ?
O1 C1 C8 C10 -64.91(10) . . . . ?
C2 C1 C8 C10 172.57(8) . . . . ?
C9 C8 C10 O2 177.00(8) . . . . ?
C1 C8 C10 O2 -57.43(10) . . . . ?
C9 C8 C10 C11 53.71(12) . . . . ?
C1 C8 C10 C11 179.29(8) . . . . ?
O2 C10 C11 C12 53.05(12) . . . . ?
C8 C10 C11 C12 176.99(9) . . . . ?
